data_4062147
_journal_name_full Organometallics
_journal_year 2003
_chemical_formula_sum 'C36 H37 Br2 N2 Ni P'
_chemical_formula_weight 747.18
_space_group_IT_number 14
_symmetry_cell_setting monoclinic
_symmetry_space_group_name_Hall '-P 2ybc'
_symmetry_space_group_name_H-M 'P 1 21/c 1'
_cell_angle_alpha 90.00
_cell_angle_beta 102.377(14)
_cell_angle_gamma 90.00
_cell_formula_units_Z 4
_cell_length_a 20.150(14)
_cell_length_b 9.089(6)
_cell_length_c 18.691(12)
_cell_measurement_temperature 293(2)
_cell_volume 3344(4)
_diffrn_ambient_temperature 293(2)
_exptl_crystal_density_diffrn 1.484
_cod_original_sg_symbol_H-M 'P 21/c'
_cod_database_code 4062147

loop_
_symmetry_equiv_pos_as_xyz
'x, y, z'
'-x, y+1/2, -z+1/2'
'-x, -y, -z'
'x, -y-1/2, z-1/2'

loop_
_atom_site_label
_atom_site_type_symbol
_atom_site_fract_x
_atom_site_fract_y
_atom_site_fract_z
_atom_site_U_iso_or_equiv
_atom_site_adp_type
_atom_site_occupancy
_atom_site_symmetry_multiplicity
_atom_site_calc_flag
_atom_site_refinement_flags
_atom_site_disorder_assembly
_atom_site_disorder_group
Ni1 Ni 0.19862(6) 0.58322(12) 0.08458(7) 0.0400(4) Uani 1 1 d . . .
Br1 Br 0.21616(6) 0.75464(13) 0.18128(6) 0.0693(4) Uani 1 1 d . . .
Br2 Br 0.12461(6) 0.71079(12) -0.01361(6) 0.0636(4) Uani 1 1 d . . .
P1 P 0.25931(13) 0.3141(3) 0.02623(13) 0.0331(7) Uani 1 1 d . . .
N1 N 0.1511(4) 0.3820(8) 0.0831(4) 0.041(2) Uani 1 1 d . . .
N2 N 0.2773(4) 0.4768(7) 0.0592(4) 0.0311(19) Uani 1 1 d . . .
C1 C 0.1804(5) 0.2687(10) 0.0542(4) 0.031(2) Uani 1 1 d . . .
C2 C 0.1536(5) 0.1286(10) 0.0452(5) 0.042(3) Uani 1 1 d . . .
H2A H 0.1758 0.0539 0.0258 0.050 Uiso 1 1 calc R . .
C3 C 0.0928(5) 0.1023(11) 0.0659(5) 0.052(3) Uani 1 1 d . . .
H3A H 0.0729 0.0096 0.0599 0.063 Uiso 1 1 calc R . .
C4 C 0.0624(5) 0.2154(11) 0.0955(5) 0.053(3) Uani 1 1 d . . .
H4A H 0.0231 0.1967 0.1125 0.063 Uiso 1 1 calc R . .
C5 C 0.0885(5) 0.3549(10) 0.1007(5) 0.037(3) Uani 1 1 d . . .
C6 C 0.0533(5) 0.4810(9) 0.1320(5) 0.047(3) Uani 1 1 d . . .
H6A H 0.0796 0.5701 0.1316 0.057 Uiso 1 1 calc R . .
H6B H 0.0089 0.4971 0.1005 0.057 Uiso 1 1 calc R . .
C7 C 0.0446(6) 0.4541(10) 0.2076(6) 0.041(3) Uani 1 1 d . . .
C8 C -0.0122(6) 0.3845(11) 0.2220(6) 0.056(3) Uani 1 1 d . . .
H8A H -0.0465 0.3539 0.1832 0.067 Uiso 1 1 calc R . .
C9 C -0.0188(7) 0.3594(12) 0.2944(8) 0.070(4) Uani 1 1 d . . .
H9A H -0.0581 0.3145 0.3024 0.084 Uiso 1 1 calc R . .
C10 C 0.0312(8) 0.3994(14) 0.3539(8) 0.071(4) Uani 1 1 d . . .
H10A H 0.0277 0.3778 0.4016 0.086 Uiso 1 1 calc R . .
C11 C 0.0861(8) 0.4722(14) 0.3393(6) 0.076(4) Uani 1 1 d . . .
H11A H 0.1195 0.5056 0.3783 0.092 Uiso 1 1 calc R . .
C12 C 0.0937(6) 0.4982(11) 0.2680(7) 0.059(3) Uani 1 1 d . . .
H12A H 0.1325 0.5460 0.2606 0.070 Uiso 1 1 calc R . .
C13 C 0.3935(5) 0.5161(9) 0.1333(5) 0.032(2) Uani 1 1 d . . .
C14 C 0.3476(5) 0.5351(9) 0.0662(6) 0.037(3) Uani 1 1 d . . .
C15 C 0.3634(6) 0.6070(10) 0.0049(6) 0.042(3) Uani 1 1 d . . .
C16 C 0.4324(7) 0.6446(11) 0.0107(6) 0.058(3) Uani 1 1 d . . .
H16A H 0.4467 0.6853 -0.0291 0.070 Uiso 1 1 calc R . .
C17 C 0.4791(6) 0.6200(12) 0.0771(7) 0.060(3) Uani 1 1 d . . .
H17A H 0.5241 0.6472 0.0801 0.072 Uiso 1 1 calc R . .
C18 C 0.4623(5) 0.5592(10) 0.1365(6) 0.048(3) Uani 1 1 d . . .
H18A H 0.4952 0.5454 0.1793 0.058 Uiso 1 1 calc R . .
C19 C 0.3771(5) 0.4564(10) 0.2022(5) 0.049(3) Uani 1 1 d . . .
H19A H 0.3292 0.4270 0.1910 0.059 Uiso 1 1 calc R . .
C20 C 0.4197(6) 0.3201(10) 0.2324(5) 0.069(4) Uani 1 1 d . . .
H20A H 0.4132 0.2447 0.1956 0.104 Uiso 1 1 calc R . .
H20B H 0.4054 0.2843 0.2750 0.104 Uiso 1 1 calc R . .
H20C H 0.4668 0.3467 0.2452 0.104 Uiso 1 1 calc R . .
C21 C 0.3865(5) 0.5714(11) 0.2639(5) 0.062(3) Uani 1 1 d . . .
H21A H 0.3589 0.6559 0.2473 0.093 Uiso 1 1 calc R . .
H21B H 0.4334 0.6002 0.2769 0.093 Uiso 1 1 calc R . .
H21C H 0.3731 0.5298 0.3058 0.093 Uiso 1 1 calc R . .
C22 C 0.3133(6) 0.6433(11) -0.0649(5) 0.054(3) Uani 1 1 d . . .
H22A H 0.2700 0.5963 -0.0627 0.065 Uiso 1 1 calc R . .
C23 C 0.3013(6) 0.8125(10) -0.0703(6) 0.079(4) Uani 1 1 d . . .
H23A H 0.2867 0.8463 -0.0276 0.118 Uiso 1 1 calc R . .
H23B H 0.2671 0.8345 -0.1132 0.118 Uiso 1 1 calc R . .
H23C H 0.3429 0.8610 -0.0735 0.118 Uiso 1 1 calc R . .
C24 C 0.3358(6) 0.5846(11) -0.1335(5) 0.068(3) Uani 1 1 d . . .
H24A H 0.3416 0.4799 -0.1296 0.102 Uiso 1 1 calc R . .
H24B H 0.3780 0.6297 -0.1370 0.102 Uiso 1 1 calc R . .
H24C H 0.3017 0.6078 -0.1763 0.102 Uiso 1 1 calc R . .
C25 C 0.2373(5) 0.2970(10) -0.0720(5) 0.039(3) Uani 1 1 d . . .
C26 C 0.1885(5) 0.3892(11) -0.1121(6) 0.050(3) Uani 1 1 d . . .
H26A H 0.1663 0.4562 -0.0877 0.061 Uiso 1 1 calc R . .
C27 C 0.1720(6) 0.3836(11) -0.1882(6) 0.059(3) Uani 1 1 d . . .
H27A H 0.1389 0.4463 -0.2140 0.071 Uiso 1 1 calc R . .
C28 C 0.2043(6) 0.2854(13) -0.2257(6) 0.065(3) Uani 1 1 d . . .
H28A H 0.1944 0.2843 -0.2766 0.078 Uiso 1 1 calc R . .
C29 C 0.2507(6) 0.1906(13) -0.1872(7) 0.069(4) Uani 1 1 d . . .
H29A H 0.2713 0.1219 -0.2122 0.083 Uiso 1 1 calc R . .
C30 C 0.2679(5) 0.1943(11) -0.1111(6) 0.052(3) Uani 1 1 d . . .
H30A H 0.2998 0.1283 -0.0859 0.062 Uiso 1 1 calc R . .
C31 C 0.3245(5) 0.1791(9) 0.0601(5) 0.037(3) Uani 1 1 d . . .
C32 C 0.3878(6) 0.1941(11) 0.0375(5) 0.057(3) Uani 1 1 d . . .
H32A H 0.3949 0.2702 0.0067 0.069 Uiso 1 1 calc R . .
C33 C 0.4382(6) 0.0906(13) 0.0634(6) 0.060(3) Uani 1 1 d . . .
H33A H 0.4794 0.0978 0.0489 0.072 Uiso 1 1 calc R . .
C34 C 0.4293(7) -0.0208(12) 0.1091(7) 0.067(4) Uani 1 1 d . . .
H34A H 0.4642 -0.0879 0.1252 0.081 Uiso 1 1 calc R . .
C35 C 0.3686(7) -0.0345(11) 0.1317(6) 0.062(3) Uani 1 1 d . . .
H35A H 0.3629 -0.1106 0.1631 0.074 Uiso 1 1 calc R . .
C36 C 0.3156(5) 0.0658(10) 0.1076(5) 0.049(3) Uani 1 1 d . . .
H36A H 0.2749 0.0568 0.1230 0.058 Uiso 1 1 calc R . .

loop_
_atom_site_aniso_label
_atom_site_aniso_U_11
_atom_site_aniso_U_22
_atom_site_aniso_U_33
_atom_site_aniso_U_23
_atom_site_aniso_U_13
_atom_site_aniso_U_12
Ni1 0.0284(9) 0.0357(7) 0.0555(8) -0.0002(7) 0.0077(7) 0.0028(6)
Br1 0.0500(9) 0.0741(8) 0.0837(8) -0.0319(7) 0.0139(7) -0.0106(7)
Br2 0.0607(10) 0.0573(7) 0.0670(7) 0.0082(7) 0.0008(7) 0.0172(6)
P1 0.0233(18) 0.0347(15) 0.0417(16) 0.0006(13) 0.0079(14) 0.0026(12)
N1 0.043(7) 0.037(5) 0.050(5) 0.012(4) 0.022(5) 0.008(4)
N2 0.018(5) 0.038(4) 0.038(5) -0.016(4) 0.007(4) 0.013(4)
C1 0.026(7) 0.034(6) 0.038(5) -0.002(5) 0.014(5) 0.001(5)
C2 0.029(8) 0.038(6) 0.060(7) -0.011(5) 0.011(6) -0.008(5)
C3 0.030(8) 0.050(7) 0.077(8) -0.010(6) 0.011(6) -0.006(6)
C4 0.022(7) 0.049(7) 0.089(8) 0.000(7) 0.016(6) -0.015(6)
C5 0.028(8) 0.046(7) 0.036(6) -0.003(5) 0.000(6) 0.004(5)
C6 0.030(8) 0.044(6) 0.068(8) -0.001(6) 0.009(6) 0.006(5)
C7 0.027(8) 0.055(7) 0.042(7) -0.006(6) 0.007(7) 0.005(6)
C8 0.028(8) 0.067(8) 0.073(9) -0.001(7) 0.014(7) -0.005(6)
C9 0.063(12) 0.066(8) 0.092(10) 0.013(8) 0.038(10) 0.001(7)
C10 0.048(11) 0.087(10) 0.086(11) 0.015(9) 0.029(10) 0.025(8)
C11 0.071(12) 0.104(11) 0.048(9) -0.024(8) -0.001(8) 0.027(9)
C12 0.034(9) 0.066(8) 0.082(9) -0.012(7) 0.026(8) -0.003(6)
C13 0.013(7) 0.044(6) 0.039(6) -0.005(5) 0.003(6) -0.002(5)
C14 0.022(7) 0.040(6) 0.050(7) -0.006(5) 0.006(6) -0.003(5)
C15 0.034(8) 0.045(6) 0.050(7) 0.001(6) 0.015(7) -0.014(5)
C16 0.056(11) 0.061(7) 0.066(9) -0.011(6) 0.032(8) -0.012(7)
C17 0.038(9) 0.073(9) 0.074(9) -0.015(7) 0.024(8) -0.019(6)
C18 0.035(9) 0.047(7) 0.060(8) -0.003(6) 0.002(7) -0.005(6)
C19 0.037(8) 0.050(7) 0.056(7) 0.000(6) 0.000(6) -0.006(6)
C20 0.075(11) 0.060(8) 0.064(7) 0.013(6) -0.005(7) -0.004(7)
C21 0.043(8) 0.068(7) 0.069(7) -0.009(7) 0.001(6) 0.002(6)
C22 0.051(9) 0.061(8) 0.049(7) 0.010(6) 0.005(7) -0.003(6)
C23 0.099(12) 0.039(7) 0.093(9) 0.019(7) 0.008(8) 0.001(7)
C24 0.067(10) 0.082(8) 0.050(7) 0.016(7) 0.003(7) -0.016(7)
C25 0.047(8) 0.031(6) 0.039(6) -0.005(6) 0.011(6) -0.008(5)
C26 0.039(8) 0.053(7) 0.055(8) -0.002(6) 0.001(7) 0.007(6)
C27 0.057(9) 0.053(7) 0.058(8) 0.013(6) -0.008(7) 0.015(6)
C28 0.071(11) 0.084(9) 0.043(7) -0.016(8) 0.016(7) -0.006(8)
C29 0.065(11) 0.076(9) 0.069(9) -0.019(8) 0.019(8) 0.010(7)
C30 0.040(8) 0.067(8) 0.045(7) -0.004(6) 0.003(6) 0.001(6)
C31 0.030(8) 0.031(6) 0.042(6) 0.004(5) -0.007(6) 0.012(5)
C32 0.039(9) 0.064(8) 0.070(8) -0.003(7) 0.013(7) 0.001(7)
C33 0.029(8) 0.065(8) 0.084(9) 0.002(7) 0.008(7) 0.011(7)
C34 0.047(10) 0.046(8) 0.099(10) -0.004(7) -0.007(8) 0.008(7)
C35 0.054(10) 0.055(8) 0.065(8) 0.014(6) -0.012(8) -0.003(7)
C36 0.042(8) 0.043(6) 0.056(7) 0.013(6) -0.002(6) 0.004(6)

loop_
_geom_bond_atom_site_label_1
_geom_bond_atom_site_label_2
_geom_bond_distance
_geom_bond_site_symmetry_2
_geom_bond_publ_flag
Ni1 N2 1.999(7) . ?
Ni1 N1 2.062(7) . ?
Ni1 Br1 2.355(2) . ?
Ni1 Br2 2.4006(19) . ?
P1 N2 1.613(7) . ?
P1 C25 1.800(9) . ?
P1 C31 1.810(9) . ?
P1 C1 1.825(9) . ?
N1 C1 1.356(10) . ?
N1 C5 1.392(11) . ?
N2 C14 1.492(11) . ?
C1 C2 1.379(11) . ?
C2 C3 1.381(12) . ?
C3 C4 1.372(12) . ?
C4 C5 1.368(11) . ?
C5 C6 1.529(11) . ?
C6 C7 1.480(12) . ?
C7 C8 1.383(13) . ?
C7 C12 1.392(13) . ?
C8 C9 1.406(13) . ?
C9 C10 1.380(15) . ?
C10 C11 1.364(15) . ?
C11 C12 1.395(14) . ?
C13 C14 1.400(12) . ?
C13 C18 1.430(12) . ?
C13 C19 1.499(12) . ?
C14 C15 1.413(12) . ?
C15 C16 1.412(13) . ?
C15 C22 1.507(12) . ?
C16 C17 1.406(14) . ?
C17 C18 1.347(12) . ?
C19 C21 1.536(11) . ?
C19 C20 1.543(12) . ?
C22 C24 1.542(12) . ?
C22 C23 1.557(12) . ?
C25 C26 1.385(12) . ?
C25 C30 1.407(12) . ?
C26 C27 1.390(12) . ?
C27 C28 1.381(13) . ?
C28 C29 1.359(14) . ?
C29 C30 1.390(12) . ?
C31 C36 1.396(11) . ?
C31 C32 1.432(13) . ?
C32 C33 1.393(13) . ?
C33 C34 1.361(13) . ?
C34 C35 1.383(14) . ?
C35 C36 1.402(13) . ?
